data_1566600
loop_
_publ_author_name
'Zhou, Zheng'
'McNeely, James'
'Greenough, Joshua'
'Wei, Zheng'
'Han, Haixiang'
'Rouzi\`eres, Mathieu'
'Rogachev, Andrey Yu.'
'Cl\'erac, Rodolphe'
'Petrukhina, Marina A.'

_publ_section_title
;
 Lanthanide-mediated tuning of electronic and magnetic properties in
 heterotrimetallic cyclooctatetraenyl multidecker self-assemblies
;
_journal_name_full 'Chemical Science'
_journal_paper_doi 10.1039/D2SC00631F
_journal_year 2022
_chemical_formula_moiety 'C36 H48 Ca Gd K O3'
_chemical_formula_sum 'C36 H48 Ca Gd K O3'
_chemical_formula_weight 765.17
_space_group_crystal_system monoclinic
_space_group_IT_number 14
_space_group_name_Hall '-P 2ybc'
_space_group_name_H-M_alt 'P 1 21/c 1'
_atom_sites_solution_hydrogens geom
_atom_sites_solution_primary dual
_atom_sites_solution_secondary difmap
_audit_creation_method SHELXL-2016/6
_audit_update_record
;
2021-06-17 deposited with the CCDC.	2022-02-18 downloaded from the CCDC.
;
_cell_angle_alpha 90
_cell_angle_beta 90.0790(10)
_cell_angle_gamma 90
_cell_formula_units_Z 4
_cell_length_a 9.2772(3)
_cell_length_b 13.9703(5)
_cell_length_c 26.2056(9)
_cell_measurement_reflns_used 9362
_cell_measurement_temperature 100(2)
_cell_measurement_theta_max 33.69
_cell_measurement_theta_min 3.02
_cell_volume 3396.4(2)
_computing_cell_refinement 'SAINT V.8.38A (Bruker AXS Inc., 2017)'
_computing_data_collection 'APEX3 v.2017.3-0 (Bruker AXS Inc., 2017)'
_computing_data_reduction 'SAINT V.8.38A (Bruker AXS Inc., 2017)'
_computing_molecular_graphics 'Xshell v.6.3.1 (Bruker AXS Inc., 2016)'
_computing_publication_material 'APEX3 v.2017.3-0 (Bruker AXS Inc., 2017)'
_computing_structure_refinement 'SHELXL-2016/6 (Sheldrick, 2016)'
_computing_structure_solution 'SHELXT 2014/5 (Sheldrick, 2014)'
_diffrn_ambient_temperature 100(2)
_diffrn_detector_area_resol_mean 10.42
_diffrn_measured_fraction_theta_full 0.998
_diffrn_measured_fraction_theta_max 0.995
_diffrn_measurement_device_type 'Bruker D8 Venture PHOTON 100 CMOS'
_diffrn_measurement_method 'omega and phi scans'
_diffrn_radiation_monochromator graphite
_diffrn_radiation_source 'fine-focus sealed tube'
_diffrn_radiation_type MoK\a
_diffrn_radiation_wavelength 0.71073
_diffrn_reflns_av_R_equivalents 0.0591
_diffrn_reflns_av_unetI/netI 0.0515
_diffrn_reflns_Laue_measured_fraction_full 0.998
_diffrn_reflns_Laue_measured_fraction_max 0.995
_diffrn_reflns_limit_h_max 14
_diffrn_reflns_limit_h_min -14
_diffrn_reflns_limit_k_max 21
_diffrn_reflns_limit_k_min -21
_diffrn_reflns_limit_l_max 40
_diffrn_reflns_limit_l_min -40
_diffrn_reflns_number 95537
_diffrn_reflns_point_group_measured_fraction_full 0.998
_diffrn_reflns_point_group_measured_fraction_max 0.995
_diffrn_reflns_theta_full 25.242
_diffrn_reflns_theta_max 33.785
_diffrn_reflns_theta_min 2.747
_exptl_absorpt_coefficient_mu 2.259
_exptl_absorpt_correction_T_max 0.7467
_exptl_absorpt_correction_T_min 0.5352
_exptl_absorpt_correction_type multi-scan
_exptl_absorpt_process_details
;
SADABS-2016/2 (Bruker, 2016/2) was 
used for absorption correction. 
Krause, L., Herbst-Irmer, R., 
Sheldrick G.M. & Stalke D.,
 J. Appl. Cryst. 48 (2015) 3-10
;
_exptl_crystal_colour yellow
_exptl_crystal_density_diffrn 1.496
_exptl_crystal_density_meas ?
_exptl_crystal_density_method none
_exptl_crystal_description plate
_exptl_crystal_F_000 1564
_exptl_crystal_size_max 0.520
_exptl_crystal_size_mid 0.170
_exptl_crystal_size_min 0.030
_refine_diff_density_max 0.872
_refine_diff_density_min -1.031
_refine_diff_density_rms 0.157
_refine_ls_extinction_method none
_refine_ls_goodness_of_fit_ref 1.094
_refine_ls_hydrogen_treatment constr
_refine_ls_matrix_type full
_refine_ls_number_parameters 379
_refine_ls_number_reflns 13580
_refine_ls_number_restraints 0
_refine_ls_restrained_S_all 1.094
_refine_ls_R_factor_all 0.0710
_refine_ls_R_factor_gt 0.0457
_refine_ls_shift/su_max 0.003
_refine_ls_shift/su_mean 0.000
_refine_ls_structure_factor_coef Fsqd
_refine_ls_weighting_details 'w=1/[\s^2^(Fo^2^)+(0.0001P)^2^+7.8345P] where P=(Fo^2^+2Fc^2^)/3'
_refine_ls_weighting_scheme calc
_refine_ls_wR_factor_gt 0.0617
_refine_ls_wR_factor_ref 0.0673
_reflns_Friedel_coverage 0.000
_reflns_number_gt 10667
_reflns_number_total 13580
_reflns_threshold_expression 'I > 2\s(I)'
_cod_data_source_file d2sc00631f2.cif
_cod_data_source_block 1
_cod_depositor_comments
;
The following automatic conversions were performed:

data item '_exptl_crystal_density_meas' value 'not measured' was
changed to '?' -- the value is perceived as not measured.

Automatic conversion script
Id: cif_fix_values 7556 2019-12-06 15:28:31Z antanas 
;
_cod_original_sg_symbol_H-M 'P 21/c'
_cod_database_code 1566600
_shelx_shelxl_version_number 2016/6
_shelx_space_group_comment
;
The symmetry employed for this shelxl refinement is uniquely defined
by the following loop, which should always be used as a source of
symmetry information in preference to the above space-group names.
They are only intended as comments.
;
_shelx_estimated_absorpt_t_min 0.386
_shelx_estimated_absorpt_t_max 0.935

loop_
_space_group_symop_operation_xyz
'x, y, z'
'-x, y+1/2, -z+1/2'
'-x, -y, -z'
'x, -y-1/2, z-1/2'

loop_
_atom_site_label
_atom_site_type_symbol
_atom_site_fract_x
_atom_site_fract_y
_atom_site_fract_z
_atom_site_U_iso_or_equiv
_atom_site_adp_type
_atom_site_occupancy
_atom_site_site_symmetry_order
_atom_site_calc_flag
_atom_site_refinement_flags_posn
_atom_site_refinement_flags_adp
_atom_site_refinement_flags_occupancy
_atom_site_disorder_assembly
_atom_site_disorder_group
Ca1 Ca 0.11897(5) 0.68090(3) 0.64640(2) 0.01036(8) Uani 1 1 d . . . . .
K1 K 0.45994(6) 0.61695(4) 0.75372(2) 0.01679(11) Uani 1 1 d . . . . .
Gd1 Gd 0.75639(2) 0.68890(2) 0.88122(2) 0.01155(3) Uani 1 1 d . . . . .
O1 O -0.06786(18) 0.79715(12) 0.64778(7) 0.0162(4) Uani 1 1 d . . . . .
O2 O -0.07234(18) 0.57959(13) 0.61657(7) 0.0158(3) Uani 1 1 d . . . . .
O3 O 0.13542(19) 0.73475(13) 0.56076(6) 0.0162(4) Uani 1 1 d . . . . .
C1 C 0.8193(3) 0.84525(19) 0.93438(10) 0.0208(5) Uani 1 1 d . . . . .
H1 H 0.786419 0.909654 0.934081 0.025 Uiso 1 1 calc R U . . .
C2 C 0.7385(3) 0.7866(2) 0.96751(10) 0.0256(6) Uani 1 1 d . . . . .
H2 H 0.663014 0.820618 0.983939 0.031 Uiso 1 1 calc R U . . .
C3 C 0.7429(3) 0.6897(3) 0.98202(10) 0.0278(6) Uani 1 1 d . . . . .
H3 H 0.669049 0.673591 1.005585 0.033 Uiso 1 1 calc R U . . .
C4 C 1.0254(3) 0.7511(2) 0.88920(10) 0.0212(6) Uani 1 1 d . . . . .
H4 H 1.097210 0.766414 0.864728 0.025 Uiso 1 1 calc R U . . .
C5 C 0.9377(3) 0.83033(19) 0.90159(10) 0.0201(5) Uani 1 1 d . . . . .
H5 H 0.964636 0.886677 0.883697 0.024 Uiso 1 1 calc R U . . .
C6 C 1.0313(3) 0.6548(2) 0.90462(11) 0.0249(6) Uani 1 1 d . . . . .
H6 H 1.107822 0.620702 0.888875 0.030 Uiso 1 1 calc R U . . .
C7 C 0.8312(3) 0.6111(2) 0.96977(11) 0.0288(7) Uani 1 1 d . . . . .
H7 H 0.803568 0.554341 0.987167 0.035 Uiso 1 1 calc R U . . .
C8 C 0.9501(3) 0.5972(2) 0.93794(12) 0.0273(6) Uani 1 1 d . . . . .
H8 H 0.984595 0.533189 0.939093 0.033 Uiso 1 1 calc R U . . .
C9 C 0.6785(3) 0.76444(17) 0.79114(9) 0.0145(5) Uani 1 1 d . . . . .
H9 H 0.708152 0.820770 0.773761 0.017 Uiso 1 1 calc R U . . .
C10 C 0.7660(3) 0.58734(18) 0.79391(9) 0.0142(5) Uani 1 1 d . . . . .
H10 H 0.838076 0.551482 0.776698 0.017 Uiso 1 1 calc R U . . .
C11 C 0.5592(3) 0.78036(18) 0.82353(10) 0.0174(5) Uani 1 1 d . . . . .
H11 H 0.526393 0.844736 0.822419 0.021 Uiso 1 1 calc R U . . .
C12 C 0.7638(2) 0.68416(19) 0.77868(9) 0.0141(4) Uani 1 1 d . . . . .
H12 H 0.836621 0.698689 0.754416 0.017 Uiso 1 1 calc R U . . .
C13 C 0.6864(3) 0.53091(17) 0.82872(10) 0.0153(5) Uani 1 1 d . . . . .
H13 H 0.720117 0.466779 0.830410 0.018 Uiso 1 1 calc R U . . .
C14 C 0.4813(3) 0.6274(2) 0.87306(10) 0.0180(5) Uani 1 1 d . . . . .
H14 H 0.408304 0.612908 0.897242 0.022 Uiso 1 1 calc R U . . .
C15 C 0.4775(3) 0.72333(19) 0.85704(10) 0.0176(5) Uani 1 1 d . . . . .
H15 H 0.401392 0.758169 0.872585 0.021 Uiso 1 1 calc R U . . .
C16 C 0.5687(3) 0.54760(18) 0.86149(10) 0.0171(5) Uani 1 1 d . . . . .
H16 H 0.541844 0.492123 0.880162 0.020 Uiso 1 1 calc R U . . .
C17 C 0.2721(3) 0.77798(19) 0.71504(10) 0.0191(5) Uani 1 1 d . . . . .
H17 H 0.271343 0.842496 0.726501 0.023 Uiso 1 1 calc R U . . .
C18 C 0.1409(3) 0.6215(2) 0.74204(10) 0.0206(6) Uani 1 1 d . . . . .
H18 H 0.073273 0.604912 0.767766 0.025 Uiso 1 1 calc R U . . .
C19 C 0.3673(3) 0.76364(19) 0.67393(10) 0.0187(5) Uani 1 1 d . . . . .
H19 H 0.416323 0.820541 0.664330 0.022 Uiso 1 1 calc R U . . .
C20 C 0.2739(3) 0.52839(18) 0.67009(11) 0.0211(6) Uani 1 1 d . . . . .
H20 H 0.273997 0.464030 0.658392 0.025 Uiso 1 1 calc R U . . .
C21 C 0.1778(3) 0.7195(2) 0.74315(10) 0.0200(5) Uani 1 1 d . . . . .
H21 H 0.127342 0.753825 0.768815 0.024 Uiso 1 1 calc R U . . .
C22 C 0.3669(3) 0.5873(2) 0.64169(10) 0.0196(5) Uani 1 1 d . . . . .
H22 H 0.413895 0.553689 0.614934 0.023 Uiso 1 1 calc R U . . .
C23 C 0.1807(3) 0.54229(19) 0.71173(11) 0.0198(5) Uani 1 1 d . . . . .
H23 H 0.133450 0.484993 0.721800 0.024 Uiso 1 1 calc R U . . .
C24 C 0.4066(2) 0.6844(2) 0.64374(10) 0.0197(5) Uani 1 1 d . . . . .
H24 H 0.476750 0.700372 0.618777 0.024 Uiso 1 1 calc R U . . .
C25 C -0.0817(3) 0.88289(19) 0.67882(10) 0.0191(5) Uani 1 1 d . . . . .
H25A H -0.006684 0.930222 0.669677 0.023 Uiso 1 1 calc R U . . .
H25B H -0.072123 0.867106 0.715499 0.023 Uiso 1 1 calc R U . . .
C26 C -0.2305(3) 0.9221(2) 0.66750(10) 0.0201(5) Uani 1 1 d . . . . .
H26A H -0.233294 0.992593 0.671403 0.024 Uiso 1 1 calc R U . . .
H26B H -0.304118 0.892980 0.689960 0.024 Uiso 1 1 calc R U . . .
C27 C -0.2525(3) 0.89259(19) 0.61200(10) 0.0190(5) Uani 1 1 d . . . . .
H27A H -0.356030 0.890622 0.602919 0.023 Uiso 1 1 calc R U . . .
H27B H -0.201606 0.936378 0.588403 0.023 Uiso 1 1 calc R U . . .
C28 C -0.1865(3) 0.79374(19) 0.61141(11) 0.0215(6) Uani 1 1 d . . . . .
H28A H -0.258343 0.745079 0.621748 0.026 Uiso 1 1 calc R U . . .
H28B H -0.150772 0.777724 0.576871 0.026 Uiso 1 1 calc R U . . .
C29 C -0.1717(3) 0.5354(2) 0.65256(10) 0.0221(6) Uani 1 1 d . . . . .
H29A H -0.224866 0.584920 0.671889 0.027 Uiso 1 1 calc R U . . .
H29B H -0.118676 0.494373 0.677041 0.027 Uiso 1 1 calc R U . . .
C30 C -0.2744(3) 0.47598(19) 0.62087(12) 0.0218(6) Uani 1 1 d . . . . .
H30A H -0.371574 0.474203 0.636384 0.026 Uiso 1 1 calc R U . . .
H30B H -0.238513 0.409688 0.616734 0.026 Uiso 1 1 calc R U . . .
C31 C -0.2762(3) 0.5290(2) 0.57008(10) 0.0197(5) Uani 1 1 d . . . . .
H31A H -0.306021 0.486372 0.541780 0.024 Uiso 1 1 calc R U . . .
H31B H -0.341002 0.585201 0.571216 0.024 Uiso 1 1 calc R U . . .
C32 C -0.1196(3) 0.55893(19) 0.56488(9) 0.0160(5) Uani 1 1 d . . . . .
H32A H -0.061441 0.506675 0.549827 0.019 Uiso 1 1 calc R U . . .
H32B H -0.110909 0.616420 0.543005 0.019 Uiso 1 1 calc R U . . .
C33 C 0.1679(3) 0.8342(2) 0.55016(11) 0.0230(6) Uani 1 1 d . . . . .
H33A H 0.182512 0.870170 0.582298 0.028 Uiso 1 1 calc R U . . .
H33B H 0.088326 0.864386 0.530766 0.028 Uiso 1 1 calc R U . . .
C34 C 0.3048(4) 0.8330(3) 0.51888(15) 0.0426(9) Uani 1 1 d . . . . .
H34A H 0.297030 0.877720 0.489710 0.051 Uiso 1 1 calc R U . . .
H34B H 0.388471 0.851885 0.540082 0.051 Uiso 1 1 calc R U . . .
C35 C 0.3214(4) 0.7319(3) 0.50035(14) 0.0403(9) Uani 1 1 d . . . . .
H35A H 0.408781 0.702091 0.515189 0.048 Uiso 1 1 calc R U . . .
H35B H 0.329088 0.730163 0.462679 0.048 Uiso 1 1 calc R U . . .
C36 C 0.1874(3) 0.6802(2) 0.51793(10) 0.0242(6) Uani 1 1 d . . . . .
H36A H 0.114395 0.678197 0.490370 0.029 Uiso 1 1 calc R U . . .
H36B H 0.210553 0.613813 0.528336 0.029 Uiso 1 1 calc R U . . .

loop_
_atom_site_aniso_label
_atom_site_aniso_U_11
_atom_site_aniso_U_22
_atom_site_aniso_U_33
_atom_site_aniso_U_23
_atom_site_aniso_U_13
_atom_site_aniso_U_12
Ca1 0.00906(18) 0.0124(2) 0.00957(19) 0.00060(17) -0.00089(15) 0.00186(17)
K1 0.0129(2) 0.0213(3) 0.0161(3) -0.0010(2) -0.00624(19) 0.0007(2)
Gd1 0.01177(5) 0.01349(5) 0.00938(5) -0.00086(5) -0.00227(3) -0.00333(5)
O1 0.0135(8) 0.0180(9) 0.0170(8) -0.0070(7) -0.0054(6) 0.0076(7)
O2 0.0151(8) 0.0187(9) 0.0136(8) 0.0010(7) -0.0014(7) -0.0027(7)
O3 0.0187(9) 0.0178(9) 0.0121(8) 0.0004(7) 0.0010(7) 0.0016(7)
C1 0.0249(13) 0.0155(12) 0.0220(13) -0.0064(10) -0.0083(11) 0.0003(10)
C2 0.0207(13) 0.0409(18) 0.0151(13) -0.0118(12) -0.0018(10) -0.0021(12)
C3 0.0297(14) 0.0460(18) 0.0077(11) 0.0005(13) -0.0009(10) -0.0173(15)
C4 0.0144(12) 0.0320(15) 0.0171(13) -0.0026(11) -0.0016(9) -0.0094(11)
C5 0.0238(13) 0.0193(13) 0.0173(12) 0.0024(10) -0.0067(10) -0.0092(10)
C6 0.0161(12) 0.0300(15) 0.0285(15) -0.0108(12) -0.0071(11) 0.0046(11)
C7 0.0385(17) 0.0276(15) 0.0202(14) 0.0105(12) -0.0146(12) -0.0139(13)
C8 0.0303(15) 0.0182(13) 0.0333(16) 0.0006(12) -0.0183(13) 0.0008(11)
C9 0.0182(11) 0.0127(11) 0.0127(11) 0.0026(9) -0.0031(9) -0.0037(9)
C10 0.0114(10) 0.0164(11) 0.0147(11) -0.0048(9) -0.0026(9) 0.0005(9)
C11 0.0188(12) 0.0143(11) 0.0190(12) -0.0039(9) -0.0057(10) 0.0032(9)
C12 0.0119(10) 0.0192(11) 0.0114(10) -0.0004(10) -0.0010(8) -0.0028(9)
C13 0.0161(11) 0.0099(10) 0.0200(12) -0.0006(9) -0.0068(9) -0.0006(9)
C14 0.0110(11) 0.0303(14) 0.0127(12) -0.0019(10) 0.0023(9) -0.0074(10)
C15 0.0123(11) 0.0242(13) 0.0163(12) -0.0062(10) 0.0000(9) 0.0032(10)
C16 0.0160(11) 0.0172(12) 0.0179(12) 0.0036(10) -0.0039(9) -0.0084(9)
C17 0.0243(13) 0.0135(11) 0.0195(13) -0.0026(10) -0.0101(10) 0.0032(10)
C18 0.0103(11) 0.0366(16) 0.0147(12) 0.0131(11) 0.0013(9) 0.0003(10)
C19 0.0152(11) 0.0174(12) 0.0234(13) 0.0071(10) -0.0061(10) -0.0045(9)
C20 0.0228(13) 0.0122(11) 0.0282(14) -0.0040(10) -0.0146(11) 0.0062(10)
C21 0.0190(12) 0.0301(14) 0.0109(11) -0.0035(10) -0.0018(9) 0.0117(11)
C22 0.0149(11) 0.0281(14) 0.0156(12) -0.0071(10) -0.0037(9) 0.0113(10)
C23 0.0150(11) 0.0177(12) 0.0267(14) 0.0119(11) -0.0104(10) -0.0055(9)
C24 0.0090(10) 0.0327(14) 0.0174(12) 0.0066(12) 0.0014(8) 0.0017(11)
C25 0.0194(12) 0.0181(12) 0.0198(13) -0.0085(10) -0.0061(10) 0.0059(10)
C26 0.0203(12) 0.0224(13) 0.0177(13) -0.0048(10) -0.0008(10) 0.0112(10)
C27 0.0191(12) 0.0210(12) 0.0169(13) -0.0035(10) -0.0041(10) 0.0094(10)
C28 0.0176(12) 0.0217(14) 0.0251(14) -0.0073(11) -0.0106(10) 0.0095(10)
C29 0.0193(13) 0.0300(15) 0.0169(13) 0.0049(11) 0.0019(10) -0.0045(11)
C30 0.0128(12) 0.0159(12) 0.0366(16) 0.0042(12) 0.0013(11) 0.0000(9)
C31 0.0148(11) 0.0214(13) 0.0230(13) -0.0054(11) -0.0039(10) 0.0012(10)
C32 0.0146(11) 0.0191(12) 0.0144(11) -0.0036(10) -0.0022(9) 0.0013(9)
C33 0.0289(14) 0.0219(14) 0.0183(13) 0.0055(10) 0.0008(11) 0.0011(11)
C34 0.041(2) 0.038(2) 0.048(2) 0.0023(16) 0.0217(17) -0.0133(15)
C35 0.0341(18) 0.052(2) 0.0344(19) -0.0083(16) 0.0190(15) -0.0054(16)
C36 0.0319(14) 0.0274(15) 0.0133(12) -0.0046(11) 0.0047(10) -0.0002(12)

loop_
_atom_type_symbol
_atom_type_description
_atom_type_scat_dispersion_real
_atom_type_scat_dispersion_imag
_atom_type_scat_source
C C 0.0033 0.0016 'International Tables Vol C Tables 4.2.6.8 and 6.1.1.4'
H H 0.0000 0.0000 'International Tables Vol C Tables 4.2.6.8 and 6.1.1.4'
Ca Ca 0.2262 0.3064 'International Tables Vol C Tables 4.2.6.8 and 6.1.1.4'
Gd Gd -0.1653 3.9035 'International Tables Vol C Tables 4.2.6.8 and 6.1.1.4'
K K 0.2009 0.2494 'International Tables Vol C Tables 4.2.6.8 and 6.1.1.4'
O O 0.0106 0.0060 'International Tables Vol C Tables 4.2.6.8 and 6.1.1.4'

loop_
_geom_angle_atom_site_label_1
_geom_angle_atom_site_label_2
_geom_angle_atom_site_label_3
_geom_angle
_geom_angle_site_symmetry_1
_geom_angle_site_symmetry_3
_geom_angle_publ_flag
O3 Ca1 O1 81.11(6) . . ?
O3 Ca1 O2 85.84(6) . . ?
O1 Ca1 O2 82.47(6) . . ?
O3 Ca1 C20 116.24(8) . . ?
O1 Ca1 C20 160.72(8) . . ?
O2 Ca1 C20 90.16(7) . . ?
O3 Ca1 C23 146.09(8) . . ?
O1 Ca1 C23 130.35(8) . . ?
O2 Ca1 C23 86.47(7) . . ?
C20 Ca1 C23 30.84(9) . . ?
O3 Ca1 C18 171.91(7) . . ?
O1 Ca1 C18 104.77(7) . . ?
O2 Ca1 C18 100.32(7) . . ?
C20 Ca1 C18 58.93(9) . . ?
C23 Ca1 C18 30.91(9) . . ?
O3 Ca1 C21 145.88(8) . . ?
O1 Ca1 C21 89.76(7) . . ?
O2 Ca1 C21 125.67(8) . . ?
C20 Ca1 C21 80.09(8) . . ?
C23 Ca1 C21 59.03(9) . . ?
C18 Ca1 C21 30.92(9) . . ?
O3 Ca1 C22 93.19(7) . . ?
O1 Ca1 C22 166.37(8) . . ?
O2 Ca1 C22 109.60(8) . . ?
C20 Ca1 C22 30.81(9) . . ?
C23 Ca1 C22 58.80(9) . . ?
C18 Ca1 C22 79.85(8) . . ?
C21 Ca1 C22 88.12(8) . . ?
O3 Ca1 C17 116.28(8) . . ?
O1 Ca1 C17 91.72(7) . . ?
O2 Ca1 C17 156.09(8) . . ?
C20 Ca1 C17 87.85(8) . . ?
C23 Ca1 C17 79.68(8) . . ?
C18 Ca1 C17 58.66(9) . . ?
C21 Ca1 C17 30.71(9) . . ?
C22 Ca1 C17 79.66(8) . . ?
O3 Ca1 C24 84.49(7) . . ?
O1 Ca1 C24 135.83(8) . . ?
O2 Ca1 C24 137.81(8) . . ?
C20 Ca1 C24 58.52(9) . . ?
C23 Ca1 C24 79.34(8) . . ?
C18 Ca1 C24 87.42(8) . . ?
C21 Ca1 C24 79.43(8) . . ?
C22 Ca1 C24 30.67(9) . . ?
C17 Ca1 C24 58.40(9) . . ?
O3 Ca1 C19 93.53(7) . . ?
O1 Ca1 C19 109.18(7) . . ?
O2 Ca1 C19 168.12(8) . . ?
C20 Ca1 C19 79.47(8) . . ?
C23 Ca1 C19 87.50(8) . . ?
C18 Ca1 C19 79.36(8) . . ?
C21 Ca1 C19 58.51(9) . . ?
C22 Ca1 C19 58.57(8) . . ?
C17 Ca1 C19 30.61(8) . . ?
C24 Ca1 C19 30.57(9) . . ?
O3 Ca1 K1 129.28(5) . . ?
O1 Ca1 K1 131.65(4) . . ?
O2 Ca1 K1 129.06(5) . . ?
C20 Ca1 K1 44.24(6) . . ?
C23 Ca1 K1 43.17(5) . . ?
C18 Ca1 K1 42.63(5) . . ?
C21 Ca1 K1 43.07(6) . . ?
C22 Ca1 K1 45.06(6) . . ?
C17 Ca1 K1 43.65(6) . . ?
C24 Ca1 K1 44.79(5) . . ?
C19 Ca1 K1 44.35(6) . . ?
C18 K1 C21 27.34(8) . . ?
C18 K1 C23 27.31(8) . . ?
C21 K1 C23 51.57(8) . . ?
C18 K1 C17 51.40(8) . . ?
C21 K1 C17 27.03(8) . . ?
C23 K1 C17 68.79(7) . . ?
C18 K1 C12 159.55(8) . . ?
C21 K1 C12 132.97(8) . . ?
C23 K1 C12 170.30(8) . . ?
C17 K1 C12 112.12(7) . . ?
C18 K1 C20 51.16(8) . . ?
C21 K1 C20 68.53(7) . . ?
C23 K1 C20 26.87(8) . . ?
C17 K1 C20 74.65(7) . . ?
C12 K1 C20 143.43(7) . . ?
C18 K1 C19 68.65(7) . . ?
C21 K1 C19 50.96(7) . . ?
C23 K1 C19 74.92(7) . . ?
C17 K1 C19 26.83(7) . . ?
C12 K1 C19 101.55(7) . . ?
C20 K1 C19 67.74(7) . . ?
C18 K1 C9 132.77(8) . . ?
C21 K1 C9 106.68(8) . . ?
C23 K1 C9 157.75(7) . . ?
C17 K1 C9 89.31(7) . . ?
C12 K1 C9 26.78(7) . . ?
C20 K1 C9 151.62(7) . . ?
C19 K1 C9 87.32(7) . . ?
C18 K1 C10 164.17(7) . . ?
C21 K1 C10 155.22(7) . . ?
C23 K1 C10 151.76(7) . . ?
C17 K1 C10 138.78(7) . . ?
C12 K1 C10 26.75(7) . . ?
C20 K1 C10 135.85(7) . . ?
C19 K1 C10 126.02(7) . . ?
C9 K1 C10 50.49(7) . . ?
C18 K1 C11 110.09(8) . . ?
C21 K1 C11 87.76(7) . . ?
C23 K1 C11 137.40(8) . . ?
C17 K1 C11 79.54(7) . . ?
C12 K1 C11 50.53(7) . . ?
C20 K1 C11 154.15(7) . . ?
C19 K1 C11 89.60(7) . . ?
C9 K1 C11 26.71(7) . . ?
C10 K1 C11 67.47(7) . . ?
C18 K1 C24 74.81(7) . . ?
C21 K1 C24 68.10(7) . . ?
C23 K1 C24 67.95(7) . . ?
C17 K1 C24 50.54(7) . . ?
C12 K1 C24 104.78(7) . . ?
C20 K1 C24 50.20(8) . . ?
C19 K1 C24 26.61(7) . . ?
C9 K1 C24 101.57(7) . . ?
C10 K1 C24 120.89(7) . . ?
C11 K1 C24 112.29(8) . . ?
C18 K1 C22 68.18(7) . . ?
C21 K1 C22 74.53(7) . . ?
C23 K1 C22 50.54(7) . . ?
C17 K1 C22 67.69(7) . . ?
C12 K1 C22 120.24(7) . . ?
C20 K1 C22 26.48(8) . . ?
C19 K1 C22 50.22(7) . . ?
C9 K1 C22 125.52(7) . . ?
C10 K1 C22 124.62(7) . . ?
C11 K1 C22 138.66(8) . . ?
C24 K1 C22 26.41(8) . . ?
C3 Gd1 C2 30.82(10) . . ?
C3 Gd1 C5 80.00(9) . . ?
C2 Gd1 C5 58.92(9) . . ?
C3 Gd1 C4 88.03(8) . . ?
C2 Gd1 C4 79.86(9) . . ?
C5 Gd1 C4 30.92(9) . . ?
C3 Gd1 C7 30.82(10) . . ?
C2 Gd1 C7 58.72(10) . . ?
C5 Gd1 C7 87.94(8) . . ?
C4 Gd1 C7 79.64(9) . . ?
C3 Gd1 C1 58.87(10) . . ?
C2 Gd1 C1 30.86(9) . . ?
C5 Gd1 C1 30.86(9) . . ?
C4 Gd1 C1 58.86(9) . . ?
C7 Gd1 C1 79.70(9) . . ?
C3 Gd1 C8 58.46(10) . . ?
C2 Gd1 C8 79.29(9) . . ?
C5 Gd1 C8 79.53(9) . . ?
C4 Gd1 C8 58.55(9) . . ?
C7 Gd1 C8 30.50(10) . . ?
C1 Gd1 C8 87.44(9) . . ?
C3 Gd1 C6 79.49(9) . . ?
C2 Gd1 C6 87.53(9) . . ?
C5 Gd1 C6 58.66(9) . . ?
C4 Gd1 C6 30.66(9) . . ?
C7 Gd1 C6 58.44(10) . . ?
C1 Gd1 C6 79.45(9) . . ?
C8 Gd1 C6 30.64(10) . . ?
C3 Gd1 C13 120.30(9) . . ?
C2 Gd1 C13 147.96(9) . . ?
C5 Gd1 C13 150.59(8) . . ?
C4 Gd1 C13 122.54(8) . . ?
C7 Gd1 C13 100.04(9) . . ?
C1 Gd1 C13 178.55(9) . . ?
C8 Gd1 C13 93.05(8) . . ?
C6 Gd1 C13 101.65(8) . . ?
C3 Gd1 C16 99.45(9) . . ?
C2 Gd1 C16 120.18(9) . . ?
C5 Gd1 C16 178.88(9) . . ?
C4 Gd1 C16 150.15(9) . . ?
C7 Gd1 C16 92.07(8) . . ?
C1 Gd1 C16 148.08(9) . . ?
C8 Gd1 C16 101.03(8) . . ?
C6 Gd1 C16 122.25(9) . . ?
C13 Gd1 C16 30.47(8) . . ?
C3 Gd1 C9 149.74(9) . . ?
C2 Gd1 C9 122.12(9) . . ?
C5 Gd1 C9 93.09(8) . . ?
C4 Gd1 C9 101.11(8) . . ?
C7 Gd1 C9 178.92(8) . . ?
C1 Gd1 C9 101.34(8) . . ?
C8 Gd1 C9 149.51(9) . . ?
C6 Gd1 C9 121.93(9) . . ?
C13 Gd1 C9 78.91(7) . . ?
C16 Gd1 C9 86.90(7) . . ?
C3 Gd1 C12 178.30(8) . . ?
C2 Gd1 C12 150.26(9) . . ?
C5 Gd1 C12 101.69(8) . . ?
C4 Gd1 C12 93.52(8) . . ?
C7 Gd1 C12 148.94(9) . . ?
C1 Gd1 C12 122.59(8) . . ?
C8 Gd1 C12 121.89(9) . . ?
C6 Gd1 C12 101.51(8) . . ?
C13 Gd1 C12 58.22(8) . . ?
C16 Gd1 C12 78.86(8) . . ?
C9 Gd1 C12 30.45(7) . . ?
C25 O1 C28 109.02(17) . . ?
C25 O1 Ca1 129.57(14) . . ?
C28 O1 Ca1 121.24(14) . . ?
C32 O2 C29 109.23(19) . . ?
C32 O2 Ca1 130.02(14) . . ?
C29 O2 Ca1 120.48(15) . . ?
C36 O3 C33 106.7(2) . . ?
C36 O3 Ca1 126.26(16) . . ?
C33 O3 Ca1 119.95(15) . . ?
C2 C1 C5 134.7(3) . . ?
C2 C1 Gd1 74.23(15) . . ?
C5 C1 Gd1 74.31(15) . . ?
C2 C1 H1 112.6 . . ?
C5 C1 H1 112.6 . . ?
Gd1 C1 H1 134.8 . . ?
C3 C2 C1 135.3(3) . . ?
C3 C2 Gd1 74.52(16) . . ?
C1 C2 Gd1 74.92(15) . . ?
C3 C2 H2 112.4 . . ?
C1 C2 H2 112.4 . . ?
Gd1 C2 H2 133.8 . . ?
C2 C3 C7 134.9(3) . . ?
C2 C3 Gd1 74.66(15) . . ?
C7 C3 Gd1 74.96(16) . . ?
C2 C3 H3 112.5 . . ?
C7 C3 H3 112.5 . . ?
Gd1 C3 H3 133.1 . . ?
C6 C4 C5 134.9(3) . . ?
C6 C4 Gd1 75.24(16) . . ?
C5 C4 Gd1 74.47(15) . . ?
C6 C4 H4 112.5 . . ?
C5 C4 H4 112.5 . . ?
Gd1 C4 H4 133.0 . . ?
C1 C5 C4 134.8(3) . . ?
C1 C5 Gd1 74.83(15) . . ?
C4 C5 Gd1 74.61(15) . . ?
C1 C5 H5 112.6 . . ?
C4 C5 H5 112.6 . . ?
Gd1 C5 H5 133.3 . . ?
C4 C6 C8 134.9(3) . . ?
C4 C6 Gd1 74.10(15) . . ?
C8 C6 Gd1 74.48(16) . . ?
C4 C6 H6 112.6 . . ?
C8 C6 H6 112.6 . . ?
Gd1 C6 H6 134.9 . . ?
C8 C7 C3 134.8(3) . . ?
C8 C7 Gd1 74.98(16) . . ?
C3 C7 Gd1 74.22(16) . . ?
C8 C7 H7 112.6 . . ?
C3 C7 H7 112.6 . . ?
Gd1 C7 H7 133.7 . . ?
C7 C8 C6 135.6(3) . . ?
C7 C8 Gd1 74.52(16) . . ?
C6 C8 Gd1 74.88(16) . . ?
C7 C8 H8 112.2 . . ?
C6 C8 H8 112.2 . . ?
Gd1 C8 H8 134.3 . . ?
C12 C9 C11 134.7(2) . . ?
C12 C9 Gd1 74.98(14) . . ?
C11 C9 Gd1 75.15(14) . . ?
C12 C9 K1 76.21(14) . . ?
C11 C9 K1 77.20(14) . . ?
Gd1 C9 K1 101.25(8) . . ?
C12 C9 H9 112.6 . . ?
C11 C9 H9 112.6 . . ?
Gd1 C9 H9 132.0 . . ?
K1 C9 H9 126.7 . . ?
C12 C10 C13 135.2(2) . . ?
C12 C10 Gd1 74.62(14) . . ?
C13 C10 Gd1 74.21(14) . . ?
C12 C10 K1 76.10(13) . . ?
C13 C10 K1 79.16(14) . . ?
Gd1 C10 K1 100.93(8) . . ?
C12 C10 H10 112.4 . . ?
C13 C10 H10 112.4 . . ?
Gd1 C10 H10 134.8 . . ?
K1 C10 H10 124.2 . . ?
C15 C11 C9 135.1(2) . . ?
C15 C11 Gd1 75.36(15) . . ?
C9 C11 Gd1 74.37(14) . . ?
C15 C11 K1 77.84(15) . . ?
C9 C11 K1 76.09(14) . . ?
Gd1 C11 K1 100.66(8) . . ?
C15 C11 H11 112.5 . . ?
C9 C11 H11 112.5 . . ?
Gd1 C11 H11 133.1 . . ?
K1 C11 H11 126.2 . . ?
C10 C12 C9 134.8(2) . . ?
C10 C12 Gd1 75.00(14) . . ?
C9 C12 Gd1 74.57(14) . . ?
C10 C12 K1 77.15(14) . . ?
C9 C12 K1 77.01(13) . . ?
Gd1 C12 K1 101.38(7) . . ?
C10 C12 H12 112.6 . . ?
C9 C12 H12 112.6 . . ?
Gd1 C12 H12 133.1 . . ?
K1 C12 H12 125.6 . . ?
C16 C13 C10 134.9(2) . . ?
C16 C13 Gd1 74.84(14) . . ?
C10 C13 Gd1 75.27(14) . . ?
C16 C13 K1 78.36(14) . . ?
C10 C13 K1 74.36(14) . . ?
Gd1 C13 K1 99.72(7) . . ?
C16 C13 H13 112.5 . . ?
C10 C13 H13 112.5 . . ?
Gd1 C13 H13 132.3 . . ?
K1 C13 H13 128.0 . . ?
C15 C14 C16 134.7(2) . . ?
C15 C14 Gd1 75.13(14) . . ?
C16 C14 Gd1 74.07(14) . . ?
C15 C14 K1 75.22(14) . . ?
C16 C14 K1 77.56(15) . . ?
Gd1 C14 K1 98.75(7) . . ?
C15 C14 H14 112.7 . . ?
C16 C14 H14 112.7 . . ?
Gd1 C14 H14 133.6 . . ?
K1 C14 H14 127.7 . . ?
C14 C15 C11 135.5(2) . . ?
C14 C15 Gd1 74.75(14) . . ?
C11 C15 Gd1 74.42(14) . . ?
C14 C15 K1 78.72(15) . . ?
C11 C15 K1 75.74(15) . . ?
Gd1 C15 K1 99.72(8) . . ?
C14 C15 H15 112.3 . . ?
C11 C15 H15 112.3 . . ?
Gd1 C15 H15 134.6 . . ?
K1 C15 H15 125.7 . . ?
C13 C16 C14 135.0(2) . . ?
C13 C16 Gd1 74.69(14) . . ?
C14 C16 Gd1 75.53(14) . . ?
C13 C16 K1 75.65(14) . . ?
C14 C16 K1 76.50(15) . . ?
Gd1 C16 K1 98.83(8) . . ?
C13 C16 H16 112.5 . . ?
C14 C16 H16 112.5 . . ?
Gd1 C16 H16 132.2 . . ?
K1 C16 H16 129.0 . . ?
C21 C17 C19 135.2(2) . . ?
C21 C17 Ca1 74.12(15) . . ?
C19 C17 Ca1 75.24(15) . . ?
C21 C17 K1 75.54(15) . . ?
C19 C17 K1 77.79(15) . . ?
Ca1 C17 K1 98.88(8) . . ?
C21 C17 H17 112.4 . . ?
C19 C17 H17 112.4 . . ?
Ca1 C17 H17 133.9 . . ?
K1 C17 H17 127.2 . . ?
C23 C18 C21 135.1(2) . . ?
C23 C18 Ca1 74.50(15) . . ?
C21 C18 Ca1 74.56(15) . . ?
C23 C18 K1 77.32(14) . . ?
C21 C18 K1 77.12(14) . . ?
Ca1 C18 K1 100.31(8) . . ?
C23 C18 H18 112.5 . . ?
C21 C18 H18 112.5 . . ?
Ca1 C18 H18 134.3 . . ?
K1 C18 H18 125.4 . . ?
C17 C19 C24 134.8(2) . . ?
C17 C19 Ca1 74.16(15) . . ?
C24 C19 Ca1 74.49(14) . . ?
C17 C19 K1 75.38(15) . . ?
C24 C19 K1 77.53(15) . . ?
Ca1 C19 K1 97.83(8) . . ?
C17 C19 H19 112.6 . . ?
C24 C19 H19 112.6 . . ?
Ca1 C19 H19 134.6 . . ?
K1 C19 H19 127.5 . . ?
C22 C20 C23 135.1(2) . . ?
C22 C20 Ca1 74.83(14) . . ?
C23 C20 Ca1 74.71(14) . . ?
C22 C20 K1 78.21(15) . . ?
C23 C20 K1 74.61(15) . . ?
Ca1 C20 K1 98.56(8) . . ?
C22 C20 H20 112.5 . . ?
C23 C20 H20 112.5 . . ?
Ca1 C20 H20 133.5 . . ?
K1 C20 H20 127.9 . . ?
C17 C21 C18 134.8(2) . . ?
C17 C21 Ca1 75.18(15) . . ?
C18 C21 Ca1 74.52(15) . . ?
C17 C21 K1 77.44(15) . . ?
C18 C21 K1 75.54(14) . . ?
Ca1 C21 K1 99.79(8) . . ?
C17 C21 H21 112.6 . . ?
C18 C21 H21 112.6 . . ?
Ca1 C21 H21 132.8 . . ?
K1 C21 H21 127.4 . . ?
C20 C22 C24 134.8(2) . . ?
C20 C22 Ca1 74.36(14) . . ?
C24 C22 Ca1 75.47(14) . . ?
C20 C22 K1 75.30(15) . . ?
C24 C22 K1 76.20(15) . . ?
Ca1 C22 K1 97.53(8) . . ?
C20 C22 H22 112.6 . . ?
C24 C22 H22 112.6 . . ?
Ca1 C22 H22 132.6 . . ?
K1 C22 H22 129.8 . . ?
C20 C23 C18 134.9(2) . . ?
C20 C23 Ca1 74.45(14) . . ?
C18 C23 Ca1 74.58(14) . . ?
C20 C23 K1 78.52(15) . . ?
C18 C23 K1 75.38(14) . . ?
Ca1 C23 K1 99.71(8) . . ?
C20 C23 H23 112.5 . . ?
C18 C23 H23 112.5 . . ?
Ca1 C23 H23 134.2 . . ?
K1 C23 H23 126.1 . . ?
C22 C24 C19 135.3(2) . . ?
C22 C24 Ca1 73.86(14) . . ?
C19 C24 Ca1 74.94(14) . . ?
C22 C24 K1 77.39(15) . . ?
C19 C24 K1 75.86(14) . . ?
Ca1 C24 K1 97.45(8) . . ?
C22 C24 H24 112.3 . . ?
C19 C24 H24 112.3 . . ?
Ca1 C24 H24 135.1 . . ?
K1 C24 H24 127.5 . . ?
O1 C25 C26 105.7(2) . . ?
O1 C25 H25A 110.6 . . ?
C26 C25 H25A 110.6 . . ?
O1 C25 H25B 110.6 . . ?
C26 C25 H25B 110.6 . . ?
H25A C25 H25B 108.7 . . ?
C25 C26 C27 102.1(2) . . ?
C25 C26 H26A 111.4 . . ?
C27 C26 H26A 111.4 . . ?
C25 C26 H26B 111.4 . . ?
C27 C26 H26B 111.4 . . ?
H26A C26 H26B 109.2 . . ?
C28 C27 C26 101.7(2) . . ?
C28 C27 H27A 111.4 . . ?
C26 C27 H27A 111.4 . . ?
C28 C27 H27B 111.4 . . ?
C26 C27 H27B 111.4 . . ?
H27A C27 H27B 109.3 . . ?
O1 C28 C27 105.6(2) . . ?
O1 C28 H28A 110.6 . . ?
C27 C28 H28A 110.6 . . ?
O1 C28 H28B 110.6 . . ?
C27 C28 H28B 110.6 . . ?
H28A C28 H28B 108.7 . . ?
O2 C29 C30 106.0(2) . . ?
O2 C29 H29A 110.5 . . ?
C30 C29 H29A 110.5 . . ?
O2 C29 H29B 110.5 . . ?
C30 C29 H29B 110.5 . . ?
H29A C29 H29B 108.7 . . ?
C29 C30 C31 102.7(2) . . ?
C29 C30 H30A 111.2 . . ?
C31 C30 H30A 111.2 . . ?
C29 C30 H30B 111.2 . . ?
C31 C30 H30B 111.2 . . ?
H30A C30 H30B 109.1 . . ?
C32 C31 C30 101.7(2) . . ?
C32 C31 H31A 111.4 . . ?
C30 C31 H31A 111.4 . . ?
C32 C31 H31B 111.4 . . ?
C30 C31 H31B 111.4 . . ?
H31A C31 H31B 109.3 . . ?
O2 C32 C31 105.0(2) . . ?
O2 C32 H32A 110.7 . . ?
C31 C32 H32A 110.7 . . ?
O2 C32 H32B 110.7 . . ?
C31 C32 H32B 110.7 . . ?
H32A C32 H32B 108.8 . . ?
O3 C33 C34 105.6(2) . . ?
O3 C33 H33A 110.6 . . ?
C34 C33 H33A 110.6 . . ?
O3 C33 H33B 110.6 . . ?
C34 C33 H33B 110.6 . . ?
H33A C33 H33B 108.8 . . ?
C35 C34 C33 105.8(3) . . ?
C35 C34 H34A 110.6 . . ?
C33 C34 H34A 110.6 . . ?
C35 C34 H34B 110.6 . . ?
C33 C34 H34B 110.6 . . ?
H34A C34 H34B 108.7 . . ?
C34 C35 C36 105.4(3) . . ?
C34 C35 H35A 110.7 . . ?
C36 C35 H35A 110.7 . . ?
C34 C35 H35B 110.7 . . ?
C36 C35 H35B 110.7 . . ?
H35A C35 H35B 108.8 . . ?
O3 C36 C35 105.2(2) . . ?
O3 C36 H36A 110.7 . . ?
C35 C36 H36A 110.7 . . ?
O3 C36 H36B 110.7 . . ?
C35 C36 H36B 110.7 . . ?
H36A C36 H36B 108.8 . . ?

loop_
_geom_bond_atom_site_label_1
_geom_bond_atom_site_label_2
_geom_bond_distance
_geom_bond_site_symmetry_2
_geom_bond_publ_flag
Ca1 O3 2.3720(18) . ?
Ca1 O1 2.3756(17) . ?
Ca1 O2 2.4001(18) . ?
Ca1 C20 2.643(3) . ?
Ca1 C23 2.647(2) . ?
Ca1 C18 2.648(3) . ?
Ca1 C21 2.648(3) . ?
Ca1 C22 2.649(2) . ?
Ca1 C17 2.662(3) . ?
Ca1 C24 2.670(2) . ?
Ca1 C19 2.676(3) . ?
K1 C18 2.976(3) . ?
K1 C21 2.996(3) . ?
K1 C23 3.001(3) . ?
K1 C17 3.020(3) . ?
K1 C12 3.042(2) . ?
K1 C20 3.050(3) . ?
K1 C19 3.051(3) . ?
K1 C9 3.052(2) . ?
K1 C10 3.055(2) . ?
K1 C11 3.066(3) . ?
K1 C24 3.072(3) . ?
K1 C22 3.087(3) . ?
Gd1 C3 2.645(3) . ?
Gd1 C2 2.646(3) . ?
Gd1 C5 2.648(3) . ?
Gd1 C4 2.650(3) . ?
Gd1 C7 2.654(3) . ?
Gd1 C1 2.655(3) . ?
Gd1 C8 2.660(3) . ?
Gd1 C6 2.665(3) . ?
Gd1 C13 2.680(2) . ?
Gd1 C16 2.682(2) . ?
Gd1 C9 2.684(2) . ?
Gd1 C12 2.689(2) . ?
O1 C25 1.454(3) . ?
O1 C28 1.456(3) . ?
O2 C32 1.452(3) . ?
O2 C29 1.457(3) . ?
O3 C36 1.441(3) . ?
O3 C33 1.448(3) . ?
C1 C2 1.410(4) . ?
C1 C5 1.411(4) . ?
C1 H1 0.9500 . ?
C2 C3 1.406(5) . ?
C2 H2 0.9500 . ?
C3 C7 1.408(5) . ?
C3 H3 0.9500 . ?
C4 C6 1.405(4) . ?
C4 C5 1.412(4) . ?
C4 H4 0.9500 . ?
C5 H5 0.9500 . ?
C6 C8 1.407(4) . ?
C6 H6 0.9500 . ?
C7 C8 1.398(5) . ?
C7 H7 0.9500 . ?
C8 H8 0.9500 . ?
C9 C12 1.411(3) . ?
C9 C11 1.413(4) . ?
C9 H9 0.9500 . ?
C10 C12 1.411(4) . ?
C10 C13 1.415(4) . ?
C10 H10 0.9500 . ?
C11 C15 1.408(4) . ?
C11 H11 0.9500 . ?
C12 H12 0.9500 . ?
C13 C16 1.409(4) . ?
C13 H13 0.9500 . ?
C14 C15 1.405(4) . ?
C14 C16 1.412(4) . ?
C14 H14 0.9500 . ?
C15 H15 0.9500 . ?
C16 H16 0.9500 . ?
C17 C21 1.406(4) . ?
C17 C19 1.409(4) . ?
C17 H17 0.9500 . ?
C18 C23 1.411(4) . ?
C18 C21 1.412(4) . ?
C18 H18 0.9500 . ?
C19 C24 1.409(4) . ?
C19 H19 0.9500 . ?
C20 C22 1.406(4) . ?
C20 C23 1.407(4) . ?
C20 H20 0.9500 . ?
C21 H21 0.9500 . ?
C22 C24 1.407(4) . ?
C22 H22 0.9500 . ?
C23 H23 0.9500 . ?
C24 H24 0.9500 . ?
C25 C26 1.514(3) . ?
C25 H25A 0.9900 . ?
C25 H25B 0.9900 . ?
C26 C27 1.525(4) . ?
C26 H26A 0.9900 . ?
C26 H26B 0.9900 . ?
C27 C28 1.510(3) . ?
C27 H27A 0.9900 . ?
C27 H27B 0.9900 . ?
C28 H28A 0.9900 . ?
C28 H28B 0.9900 . ?
C29 C30 1.511(4) . ?
C29 H29A 0.9900 . ?
C29 H29B 0.9900 . ?
C30 C31 1.523(4) . ?
C30 H30A 0.9900 . ?
C30 H30B 0.9900 . ?
C31 C32 1.518(3) . ?
C31 H31A 0.9900 . ?
C31 H31B 0.9900 . ?
C32 H32A 0.9900 . ?
C32 H32B 0.9900 . ?
C33 C34 1.513(4) . ?
C33 H33A 0.9900 . ?
C33 H33B 0.9900 . ?
C34 C35 1.502(5) . ?
C34 H34A 0.9900 . ?
C34 H34B 0.9900 . ?
C35 C36 1.510(4) . ?
C35 H35A 0.9900 . ?
C35 H35B 0.9900 . ?
C36 H36A 0.9900 . ?
C36 H36B 0.9900 . ?
